data_7239157
loop_
_publ_author_name
'Ma, Yun-Sheng'
'Yin, Wen-Yu'
'Cai, Wang-Shui'
'Zhu, Ping-Zhou'
'Tang, Xiao-Yan'
'Yuan, Rong-Xin'
'Roy, Soumyajit'

_publ_section_title
;
 Eight novel metal diphosphonates based on
 2-(4-pyridinyl)-1-hydroxyl-1,1-ethylidenediphosphonate: syntheses,
 structures, and magnetic properties
;
_journal_issue 40
_journal_name_full 'RSC Advances'
_journal_page_first 18430
_journal_paper_doi 10.1039/c3ra43137a
_journal_volume 3
_journal_year 2013
_chemical_formula_moiety 'C7 H9 Co N O7 P2, H2 O'
_chemical_formula_sum 'C7 H11 Co N O8 P2'
_chemical_formula_weight 358.04
_space_group_IT_number 14
_space_group_name_Hall '-P 2ybc'
_space_group_name_H-M_alt 'P 1 21/c 1'
_symmetry_cell_setting monoclinic
_symmetry_space_group_name_Hall '-P 2ybc'
_symmetry_space_group_name_H-M 'P 1 21/c 1'
_atom_sites_solution_hydrogens geom
_atom_sites_solution_primary direct
_atom_sites_solution_secondary difmap
_audit_creation_method SHELXL-97
_cell_angle_alpha 90.00
_cell_angle_beta 98.23(3)
_cell_angle_gamma 90.00
_cell_formula_units_Z 4
_cell_length_a 5.4294(11)
_cell_length_b 15.982(3)
_cell_length_c 12.892(3)
_cell_measurement_temperature 293(2)
_cell_volume 1107.2(4)
_computing_cell_refinement CrystalClear
_computing_data_collection 'CrystalClear (Rigaku, 2005)'
_computing_data_reduction CrystalClear
_computing_molecular_graphics 'Bruker SHELXTL/PC (Sheldrick, 1999)'
_computing_publication_material 'Bruker SHELXTL/PC and PLATON (Spek, 2003)'
_computing_structure_refinement 'SHELXL-97 (Sheldrick, 2008)'
_computing_structure_solution 'SHELXS-97 (Sheldrick, 2008)'
_diffrn_ambient_temperature 293(2)
_diffrn_measured_fraction_theta_full 0.998
_diffrn_measured_fraction_theta_max 0.998
_diffrn_radiation_monochromator graphite
_diffrn_radiation_source 'fine-focus sealed tube'
_diffrn_radiation_type MoK\a
_diffrn_radiation_wavelength 0.71073
_diffrn_reflns_av_R_equivalents 0.0745
_diffrn_reflns_av_sigmaI/netI 0.0608
_diffrn_reflns_limit_h_max 7
_diffrn_reflns_limit_h_min -7
_diffrn_reflns_limit_k_max 20
_diffrn_reflns_limit_k_min -20
_diffrn_reflns_limit_l_max 16
_diffrn_reflns_limit_l_min -16
_diffrn_reflns_number 11240
_diffrn_reflns_theta_full 27.48
_diffrn_reflns_theta_max 27.48
_diffrn_reflns_theta_min 3.01
_exptl_absorpt_coefficient_mu 1.878
_exptl_absorpt_correction_T_max 0.685
_exptl_absorpt_correction_T_min 0.641
_exptl_absorpt_correction_type multi-scan
_exptl_absorpt_process_details 'CrystalClear (Rigaku, 2005)'
_exptl_crystal_density_diffrn 2.148
_exptl_crystal_density_method 'not measured'
_exptl_crystal_F_000 724
_exptl_crystal_size_max 0.25
_exptl_crystal_size_mid 0.20
_exptl_crystal_size_min 0.20
_refine_diff_density_max 0.483
_refine_diff_density_min -0.600
_refine_diff_density_rms 0.117
_refine_ls_extinction_method none
_refine_ls_goodness_of_fit_ref 1.057
_refine_ls_hydrogen_treatment mixed
_refine_ls_matrix_type full
_refine_ls_number_parameters 187
_refine_ls_number_reflns 2520
_refine_ls_number_restraints 2
_refine_ls_restrained_S_all 1.057
_refine_ls_R_factor_all 0.0721
_refine_ls_R_factor_gt 0.0496
_refine_ls_shift/su_max 0.001
_refine_ls_shift/su_mean 0.000
_refine_ls_structure_factor_coef Fsqd
_refine_ls_weighting_details 'calc w=1/[\s^2^(Fo^2^)+(0.0236P)^2^+3.3928P] where P=(Fo^2^+2Fc^2^)/3'
_refine_ls_weighting_scheme calc
_refine_ls_wR_factor_gt 0.0854
_refine_ls_wR_factor_ref 0.0921
_reflns_number_gt 1972
_reflns_number_total 2520
_reflns_threshold_expression >2sigma(I)
_cod_data_source_file c3ra43137a.txt
_cod_data_source_block co-1
_cod_original_sg_symbol_H-M ' P 21/c'
_cod_database_code 7239157

loop_
_symmetry_equiv_pos_as_xyz
'x, y, z'
'-x, y+1/2, -z+1/2'
'-x, -y, -z'
'x, -y-1/2, z-1/2'

loop_
_atom_site_label
_atom_site_type_symbol
_atom_site_fract_x
_atom_site_fract_y
_atom_site_fract_z
_atom_site_U_iso_or_equiv
_atom_site_adp_type
_atom_site_occupancy
_atom_site_symmetry_multiplicity
_atom_site_calc_flag
_atom_site_refinement_flags
Co1 Co 0.15431(10) 0.57705(3) 0.95298(4) 0.01317(15) Uani 1 1 d .
P1 P 0.68772(18) 0.62093(6) 1.07895(8) 0.0092(2) Uani 1 1 d .
P2 P 0.65078(18) 0.65739(6) 0.85064(8) 0.0100(2) Uani 1 1 d .
N1 N 0.5356(8) 0.9852(2) 0.7989(3) 0.0265(9) Uani 1 1 d D
H1A H 0.536(10) 1.025(2) 0.755(3) 0.040 Uiso 1 1 d D
O1 O 0.4175(5) 0.59793(17) 1.0750(2) 0.0134(6) Uani 1 1 d .
O2 O 0.7992(5) 0.65628(17) 1.1875(2) 0.0144(6) Uani 1 1 d D
H2A H 0.727(7) 0.693(2) 1.214(3) 0.022 Uiso 1 1 d D
O3 O 0.8637(5) 0.55145(16) 1.0545(2) 0.0124(6) Uani 1 1 d .
O4 O 0.4302(5) 0.59859(16) 0.8538(2) 0.0130(6) Uani 1 1 d .
O5 O 0.8884(5) 0.61024(18) 0.8356(2) 0.0160(6) Uani 1 1 d .
O6 O 0.5863(5) 0.72423(17) 0.7684(2) 0.0159(6) Uani 1 1 d .
O7 O 0.9765(5) 0.72831(19) 0.9938(2) 0.0168(6) Uani 1 1 d .
H7A H 1.001(9) 0.754(3) 1.053(4) 0.025 Uiso 1 1 d .
O8 O 0.1155(6) 0.8272(2) 0.1623(3) 0.0261(8) Uani 1 1 d .
H8A H 0.238(10) 0.813(4) 0.193(4) 0.039 Uiso 1 1 d .
H8B H 0.027(10) 0.839(3) 0.209(4) 0.039 Uiso 1 1 d .
C1 C 0.5431(8) 0.8522(3) 0.9322(3) 0.0154(9) Uani 1 1 d .
C2 C 0.7414(9) 0.9079(3) 0.9404(4) 0.0240(10) Uani 1 1 d .
H2 H 0.8783 0.9005 0.9918 0.029 Uiso 1 1 calc R
C3 C 0.7334(9) 0.9742(3) 0.8715(4) 0.0275(11) Uani 1 1 d .
H3 H 0.8664 1.0113 0.8758 0.033 Uiso 1 1 calc R
C4 C 0.3377(9) 0.9345(3) 0.7910(3) 0.0249(10) Uani 1 1 d .
H4 H 0.2007 0.9448 0.7405 0.030 Uiso 1 1 calc R
C5 C 0.3366(8) 0.8677(3) 0.8569(3) 0.0207(10) Uani 1 1 d .
H5 H 0.1987 0.8326 0.8516 0.025 Uiso 1 1 calc R
C6 C 0.5456(8) 0.7775(2) 1.0040(3) 0.0153(9) Uani 1 1 d .
H6A H 0.3771 0.7562 0.9991 0.018 Uiso 1 1 calc R
H6B H 0.5946 0.7964 1.0755 0.018 Uiso 1 1 calc R
C7 C 0.7188(7) 0.7043(2) 0.9827(3) 0.0105(8) Uani 1 1 d .

loop_
_atom_site_aniso_label
_atom_site_aniso_U_11
_atom_site_aniso_U_22
_atom_site_aniso_U_33
_atom_site_aniso_U_23
_atom_site_aniso_U_13
_atom_site_aniso_U_12
Co1 0.0119(3) 0.0128(3) 0.0144(3) 0.0018(2) 0.0002(2) -0.0016(2)
P1 0.0100(5) 0.0082(5) 0.0094(5) 0.0006(4) 0.0013(4) 0.0012(4)
P2 0.0106(5) 0.0097(5) 0.0098(5) 0.0007(4) 0.0018(4) -0.0004(4)
N1 0.047(3) 0.0122(19) 0.023(2) 0.0054(16) 0.0120(19) 0.0082(19)
O1 0.0130(14) 0.0150(15) 0.0122(14) 0.0009(11) 0.0019(11) -0.0005(11)
O2 0.0162(15) 0.0135(15) 0.0132(14) -0.0047(12) 0.0008(11) 0.0013(13)
O3 0.0120(14) 0.0079(13) 0.0177(14) 0.0002(11) 0.0035(11) 0.0017(11)
O4 0.0140(14) 0.0129(14) 0.0123(14) -0.0009(11) 0.0024(11) -0.0026(11)
O5 0.0133(14) 0.0216(16) 0.0138(14) -0.0011(12) 0.0039(11) 0.0057(12)
O6 0.0207(15) 0.0153(15) 0.0117(14) 0.0044(11) 0.0017(11) -0.0020(12)
O7 0.0104(14) 0.0257(17) 0.0139(14) -0.0039(13) 0.0001(11) -0.0065(13)
O8 0.0220(18) 0.037(2) 0.0185(18) -0.0061(15) 0.0007(13) -0.0039(16)
C1 0.022(2) 0.012(2) 0.014(2) -0.0007(16) 0.0067(16) 0.0042(18)
C2 0.026(2) 0.019(2) 0.026(2) 0.0013(19) -0.0019(19) -0.0008(19)
C3 0.034(3) 0.017(2) 0.033(3) 0.002(2) 0.009(2) -0.007(2)
C4 0.031(3) 0.023(2) 0.021(2) -0.0003(19) 0.0030(19) 0.015(2)
C5 0.017(2) 0.022(2) 0.024(2) -0.0008(18) 0.0054(18) 0.0067(19)
C6 0.019(2) 0.011(2) 0.017(2) 0.0009(16) 0.0067(17) 0.0002(17)
C7 0.0114(19) 0.0092(19) 0.0115(19) 0.0006(15) 0.0042(15) -0.0015(16)

loop_
_atom_type_symbol
_atom_type_description
_atom_type_scat_dispersion_real
_atom_type_scat_dispersion_imag
_atom_type_scat_source
C C 0.0033 0.0016 'International Tables Vol C Tables 4.2.6.8 and 6.1.1.4'
H H 0.0000 0.0000 'International Tables Vol C Tables 4.2.6.8 and 6.1.1.4'
N N 0.0061 0.0033 'International Tables Vol C Tables 4.2.6.8 and 6.1.1.4'
O O 0.0106 0.0060 'International Tables Vol C Tables 4.2.6.8 and 6.1.1.4'
P P 0.1023 0.0942 'International Tables Vol C Tables 4.2.6.8 and 6.1.1.4'
Co Co 0.3494 0.9721 'International Tables Vol C Tables 4.2.6.8 and 6.1.1.4'

loop_
_geom_angle_atom_site_label_1
_geom_angle_atom_site_label_2
_geom_angle_atom_site_label_3
_geom_angle
_geom_angle_site_symmetry_1
_geom_angle_site_symmetry_3
O1 Co1 O5 155.01(12) . 1_455
O1 Co1 O3 103.15(11) . 3_667
O5 Co1 O3 101.79(11) 1_455 3_667
O1 Co1 O4 87.73(11) . .
O5 Co1 O4 89.81(11) 1_455 .
O3 Co1 O4 99.54(10) 3_667 .
O1 Co1 O3 93.15(10) . 1_455
O5 Co1 O3 89.87(10) 1_455 1_455
O3 Co1 O3 79.13(11) 3_667 1_455
O4 Co1 O3 178.54(10) . 1_455
O1 P1 O3 116.79(16) . .
O1 P1 O2 111.84(16) . .
O3 P1 O2 106.05(15) . .
O1 P1 C7 109.63(17) . .
O3 P1 C7 105.44(16) . .
O2 P1 C7 106.42(17) . .
O5 P2 O4 112.27(16) . .
O5 P2 O6 111.98(16) . .
O4 P2 O6 110.51(16) . .
O5 P2 C7 104.80(17) . .
O4 P2 C7 106.16(16) . .
O6 P2 C7 110.84(17) . .
C4 N1 C3 122.1(4) . .
C4 N1 H1A 119(4) . .
C3 N1 H1A 119(4) . .
P1 O1 Co1 130.63(16) . .
P1 O2 H2A 120(3) . .
P1 O3 Co1 135.13(16) . 3_667
P1 O3 Co1 120.30(15) . 1_655
Co1 O3 Co1 100.87(11) 3_667 1_655
P2 O4 Co1 137.44(16) . .
P2 O5 Co1 124.27(16) . 1_655
C7 O7 H7A 104(3) . .
H8A O8 H8B 104(5) . .
C2 C1 C5 118.4(4) . .
C2 C1 C6 121.4(4) . .
C5 C1 C6 120.2(4) . .
C3 C2 C1 119.4(4) . .
C3 C2 H2 120.3 . .
C1 C2 H2 120.3 . .
N1 C3 C2 120.2(4) . .
N1 C3 H3 119.9 . .
C2 C3 H3 119.9 . .
N1 C4 C5 120.1(4) . .
N1 C4 H4 120.0 . .
C5 C4 H4 120.0 . .
C4 C5 C1 119.8(4) . .
C4 C5 H5 120.1 . .
C1 C5 H5 120.1 . .
C1 C6 C7 116.2(3) . .
C1 C6 H6A 108.2 . .
C7 C6 H6A 108.2 . .
C1 C6 H6B 108.2 . .
C7 C6 H6B 108.2 . .
H6A C6 H6B 107.4 . .
O7 C7 C6 112.7(3) . .
O7 C7 P1 107.9(2) . .
C6 C7 P1 108.1(3) . .
O7 C7 P2 105.2(2) . .
C6 C7 P2 115.0(3) . .
P1 C7 P2 107.55(19) . .

loop_
_geom_bond_atom_site_label_1
_geom_bond_atom_site_label_2
_geom_bond_distance
_geom_bond_site_symmetry_2
Co1 O1 1.996(3) .
Co1 O5 2.008(3) 1_455
Co1 O3 2.058(3) 3_667
Co1 O4 2.131(3) .
Co1 O3 2.228(3) 1_455
P1 O1 1.506(3) .
P1 O3 1.527(3) .
P1 O2 1.550(3) .
P1 C7 1.844(4) .
P2 O5 1.530(3) .
P2 O4 1.528(3) .
P2 O6 1.511(3) .
P2 C7 1.848(4) .
N1 C4 1.338(6) .
N1 C3 1.331(6) .
N1 H1A 0.85(4) .
O2 H2A 0.81(4) .
O3 Co1 2.058(3) 3_667
O3 Co1 2.228(3) 1_655
O5 Co1 2.008(3) 1_655
O7 C7 1.438(4) .
O7 H7A 0.86(5) .
O8 H8A 0.76(5) .
O8 H8B 0.85(5) .
C1 C2 1.390(6) .
C1 C5 1.397(6) .
C1 C6 1.509(5) .
C2 C3 1.379(6) .
C2 H2 0.9300 .
C3 H3 0.9300 .
C4 C5 1.365(6) .
C4 H4 0.9300 .
C5 H5 0.9300 .
C6 C7 1.550(5) .
C6 H6A 0.9700 .
C6 H6B 0.9700 .

loop_
_geom_hbond_atom_site_label_D
_geom_hbond_atom_site_label_H
_geom_hbond_atom_site_label_A
_geom_hbond_distance_DH
_geom_hbond_distance_HA
_geom_hbond_distance_DA
_geom_hbond_angle_DHA
_geom_hbond_site_symmetry_A
N1 H1A O4 0.85(4) 1.86(2) 2.702(5) 170(5) 2_656
O2 H2A O6 0.81(4) 1.72(2) 2.533(4) 176(5) 4_576
O7 H7A O8 0.86(5) 1.87(5) 2.705(4) 164(4) 1_656
O8 H8A O6 0.76(5) 2.09(5) 2.843(4) 176(6) 4_575
O8 H8A O4 0.76(5) 2.60(5) 3.036(4) 119(5) 4_575
O8 H8B O5 0.85(5) 2.06(6) 2.882(4) 165(5) 4_475
